data_4327494
loop_
_publ_author_name
'J. A. Gareth Williams'
'Andrew Beeby'
'E. Stephen Davies'
'Julia A. Weinstein'
'Claire Wilson'

_publ_contact_author
;
 Dr Julia Weinstein
 School of Chemistry
 University of Nottingham
 University Park
 Nottingham  NG7 2RD.
;
_publ_contact_author_email Julia.Weinstein@nottingham.ac.uk
_publ_section_title
;
 An Alternative Route to Highly Luminescent Platinum(II) Complexes:
 Cyclometalation with N^C^N-Coordinating Dipyridylbenzene Ligands
;
_journal_name_full 'Inorganic Chemistry'
_journal_page_first 8609
_journal_page_last 8611
_journal_paper_doi 10.1021/ic035083+
_journal_volume 42
_journal_year 2003
_chemical_formula_sum 'C18 H13 Cl N2 O2 Pt'
_chemical_formula_weight 519.84
_chemical_name_systematic
; 
 ? 
;
_space_group_IT_number 14
_symmetry_cell_setting monoclinic
_symmetry_space_group_name_Hall '-P 2ybc'
_symmetry_space_group_name_H-M 'P 1 21/c 1'
_atom_sites_solution_hydrogens geom
_atom_sites_solution_primary direct
_atom_sites_solution_secondary difmap
_audit_creation_method SHELXL-97
_cell_angle_alpha 90.00
_cell_angle_beta 91.482(1)
_cell_angle_gamma 90.00
_cell_formula_units_Z 4
_cell_length_a 7.4042(5)
_cell_length_b 12.9869(9)
_cell_length_c 16.4071(12)
_cell_measurement_reflns_used 5978
_cell_measurement_temperature 150(2)
_cell_measurement_theta_max 27.5
_cell_measurement_theta_min 2.5
_cell_volume 1577.14(19)
_computing_cell_refinement 'Bruker SAINT version 6.36a (Bruker, 2002)'
_computing_data_collection 'Bruker SMART version 5.624 (Bruker, 2001)'
_computing_data_reduction 'Bruker SAINT; Bruker SHELXTL (Bruker, 2001)'
_computing_publication_material 'SHELXL-97; PLATON (Spek, 2001)'
_computing_structure_refinement 'SHELXL-97 (Sheldrick, 1997)'
_computing_structure_solution 'SHELXS-97 (Sheldrick, 1990)'
_diffrn_ambient_temperature 150(2)
_diffrn_measured_fraction_theta_full 0.975
_diffrn_measured_fraction_theta_max 0.973
_diffrn_measurement_device_type 'Bruker SMART1000 CCD area detector'
_diffrn_measurement_method omega
_diffrn_radiation_monochromator graphite
_diffrn_radiation_source 'normal-focus sealed tube'
_diffrn_radiation_type MoK\a
_diffrn_radiation_wavelength 0.71073
_diffrn_reflns_av_R_equivalents 0.0205
_diffrn_reflns_av_sigmaI/netI 0.0237
_diffrn_reflns_limit_h_max 9
_diffrn_reflns_limit_h_min -9
_diffrn_reflns_limit_k_max 9
_diffrn_reflns_limit_k_min -16
_diffrn_reflns_limit_l_max 20
_diffrn_reflns_limit_l_min -21
_diffrn_reflns_number 9561
_diffrn_reflns_theta_full 27.50
_diffrn_reflns_theta_max 27.51
_diffrn_reflns_theta_min 2.00
_diffrn_standards_decay_% none
_exptl_absorpt_coefficient_mu 9.079
_exptl_absorpt_correction_T_max 0.190
_exptl_absorpt_correction_T_min 0.062
_exptl_absorpt_correction_type multi-scan
_exptl_absorpt_process_details 'Bruker SADABS v2.03 (2002)'
_exptl_crystal_colour yellow
_exptl_crystal_density_diffrn 2.189
_exptl_crystal_density_meas 0
_exptl_crystal_description block
_exptl_crystal_F_000 984
_exptl_crystal_size_max 0.36
_exptl_crystal_size_mid 0.30
_exptl_crystal_size_min 0.18
_refine_diff_density_max 0.960
_refine_diff_density_min -1.833
_refine_diff_density_rms 0.141
_refine_ls_extinction_coef 0.00427(18)
_refine_ls_extinction_expression Fc^*^=kFc[1+0.001xFc^2^\l^3^/sin(2\q)]^-1/4^
_refine_ls_extinction_method SHELXL
_refine_ls_goodness_of_fit_ref 1.095
_refine_ls_hydrogen_treatment 'riding model'
_refine_ls_matrix_type full
_refine_ls_number_parameters 218
_refine_ls_number_reflns 3532
_refine_ls_number_restraints 0
_refine_ls_restrained_S_all 1.095
_refine_ls_R_factor_all 0.0256
_refine_ls_R_factor_gt 0.0216
_refine_ls_shift/su_max 0.003
_refine_ls_shift/su_mean 0.000
_refine_ls_structure_factor_coef Fsqd
_refine_ls_weighting_details 'calc w=1/[\s^2^(Fo^2^)+(0.0329P)^2^+1.4526P] where P=(Fo^2^+2Fc^2^)/3'
_refine_ls_weighting_scheme calc
_refine_ls_wR_factor_gt 0.0561
_refine_ls_wR_factor_ref 0.0576
_reflns_number_gt 3165
_reflns_number_total 3697
_reflns_threshold_expression >2sigma(I)
_cod_data_source_file ic0350832Bsi20030912_105344.cif
_cod_data_source_block ptmesc
_cod_database_code 4327494

loop_
_symmetry_equiv_pos_as_xyz
'x, y, z'
'-x, y+1/2, -z+1/2'
'-x, -y, -z'
'x, -y-1/2, z-1/2'

loop_
_atom_site_label
_atom_site_type_symbol
_atom_site_fract_x
_atom_site_fract_y
_atom_site_fract_z
_atom_site_U_iso_or_equiv
_atom_site_adp_type
_atom_site_occupancy
_atom_site_symmetry_multiplicity
_atom_site_calc_flag
_atom_site_refinement_flags
Pt1 Pt 0.295121(17) 0.768340(11) 0.436458(7) 0.01268(7) Uani 1 1 d .
Cl1 Cl 0.33783(13) 0.59570(8) 0.38755(6) 0.0229(2) Uani 1 1 d .
C1 C 0.2681(4) 0.9060(3) 0.4739(2) 0.0130(7) Uani 1 1 d .
O1 O 0.2122(4) 1.2323(2) 0.63103(17) 0.0223(6) Uani 1 1 d .
C2 C 0.3226(5) 0.9306(3) 0.5536(2) 0.0153(7) Uani 1 1 d .
O2 O 0.1750(4) 1.2804(2) 0.50038(16) 0.0194(6) Uani 1 1 d .
C3 C 0.3013(4) 1.0308(3) 0.5806(2) 0.0157(7) Uani 1 1 d .
H3A H 0.3357 1.0489 0.6349 0.019 Uiso 1 1 calc R
C4 C 0.2284(5) 1.1057(3) 0.5272(2) 0.0150(7) Uani 1 1 d .
C5 C 0.1761(5) 1.0807(3) 0.4462(2) 0.0158(7) Uani 1 1 d .
H5A H 0.1283 1.1319 0.4104 0.019 Uiso 1 1 calc R
C6 C 0.1961(4) 0.9794(3) 0.41999(19) 0.0134(7) Uani 1 1 d .
C7 C 0.2051(4) 1.2113(3) 0.5599(2) 0.0162(8) Uani 1 1 d .
C8 C 0.1532(6) 1.3854(3) 0.5291(3) 0.0248(9) Uani 1 1 d .
H8A H 0.1309 1.4312 0.4824 0.037 Uiso 1 1 calc R
H8B H 0.2634 1.4072 0.5587 0.037 Uiso 1 1 calc R
H8C H 0.0507 1.3888 0.5656 0.037 Uiso 1 1 calc R
N9 N 0.3972(4) 0.7520(3) 0.5521(2) 0.0158(7) Uani 1 1 d .
C10 C 0.4656(5) 0.6654(3) 0.5857(2) 0.0209(8) Uani 1 1 d .
H10A H 0.4623 0.6036 0.5548 0.025 Uiso 1 1 calc R
C11 C 0.5406(5) 0.6635(4) 0.6637(2) 0.0254(9) Uani 1 1 d .
H11A H 0.5888 0.6014 0.6858 0.031 Uiso 1 1 calc R
C12 C 0.5446(6) 0.7527(4) 0.7091(3) 0.0267(10) Uani 1 1 d .
H12A H 0.5953 0.7526 0.7629 0.032 Uiso 1 1 calc R
C13 C 0.4744(5) 0.8420(4) 0.6758(2) 0.0216(8) Uani 1 1 d .
H13A H 0.4766 0.9039 0.7066 0.026 Uiso 1 1 calc R
C14 C 0.4004(5) 0.8414(3) 0.5971(2) 0.0163(7) Uani 1 1 d .
N15 N 0.1802(4) 0.8321(2) 0.33430(17) 0.0140(6) Uani 1 1 d .
C16 C 0.1315(5) 0.7809(3) 0.2655(2) 0.0175(8) Uani 1 1 d .
H16A H 0.1527 0.7089 0.2626 0.021 Uiso 1 1 calc R
C17 C 0.0521(5) 0.8302(4) 0.1994(2) 0.0232(9) Uani 1 1 d .
H17A H 0.0186 0.7926 0.1516 0.028 Uiso 1 1 calc R
C18 C 0.0220(5) 0.9344(3) 0.2035(2) 0.0236(9) Uani 1 1 d .
H18A H -0.0305 0.9699 0.1581 0.028 Uiso 1 1 calc R
C19 C 0.0687(5) 0.9876(3) 0.2745(2) 0.0209(8) Uani 1 1 d .
H19A H 0.0475 1.0596 0.2779 0.025 Uiso 1 1 calc R
C20 C 0.1465(4) 0.9354(3) 0.3403(2) 0.0154(7) Uani 1 1 d .

loop_
_atom_site_aniso_label
_atom_site_aniso_U_11
_atom_site_aniso_U_22
_atom_site_aniso_U_33
_atom_site_aniso_U_23
_atom_site_aniso_U_13
_atom_site_aniso_U_12
Pt1 0.01135(9) 0.01478(10) 0.01187(9) 0.00386(5) -0.00065(5) -0.00104(5)
Cl1 0.0274(5) 0.0167(5) 0.0245(5) 0.0026(4) -0.0010(4) 0.0006(4)
C1 0.0101(15) 0.019(2) 0.0104(16) 0.0015(14) 0.0019(12) -0.0029(13)
O1 0.0233(15) 0.0290(17) 0.0145(14) -0.0055(11) -0.0020(11) -0.0035(12)
C2 0.0109(16) 0.022(2) 0.0125(16) 0.0047(14) -0.0001(13) -0.0029(14)
O2 0.0238(15) 0.0188(16) 0.0159(13) -0.0014(11) 0.0025(11) 0.0016(11)
C3 0.0126(16) 0.023(2) 0.0113(16) -0.0007(15) 0.0005(13) -0.0049(14)
C4 0.0127(16) 0.020(2) 0.0119(16) 0.0004(14) 0.0005(13) -0.0024(14)
C5 0.0131(16) 0.020(2) 0.0146(17) 0.0017(14) -0.0005(13) -0.0021(14)
C6 0.0108(16) 0.019(2) 0.0101(16) 0.0030(14) -0.0009(12) -0.0011(14)
C7 0.0105(17) 0.023(2) 0.0147(18) -0.0005(14) -0.0001(14) -0.0032(14)
C8 0.030(2) 0.019(2) 0.025(2) -0.0034(17) 0.0039(17) -0.0002(17)
N9 0.0130(15) 0.0206(18) 0.0139(15) 0.0061(12) 0.0009(12) 0.0007(12)
C10 0.0199(18) 0.025(2) 0.0179(18) 0.0091(16) 0.0023(14) 0.0060(16)
C11 0.023(2) 0.033(3) 0.0203(19) 0.0108(18) 0.0010(15) 0.0066(18)
C12 0.021(2) 0.046(3) 0.0122(19) 0.0112(17) -0.0026(16) 0.0038(18)
C13 0.0200(18) 0.030(2) 0.0147(17) 0.0034(16) -0.0011(14) -0.0016(17)
C14 0.0129(16) 0.024(2) 0.0126(16) 0.0045(15) 0.0016(13) -0.0010(15)
N15 0.0118(13) 0.0176(17) 0.0126(13) 0.0031(12) -0.0018(11) -0.0013(12)
C16 0.0150(17) 0.018(2) 0.0191(19) -0.0003(15) -0.0007(14) -0.0026(14)
C17 0.025(2) 0.035(3) 0.0096(16) -0.0046(16) -0.0019(14) -0.0042(18)
C18 0.026(2) 0.032(3) 0.0119(17) 0.0043(16) -0.0035(15) 0.0016(18)
C19 0.026(2) 0.021(2) 0.0151(17) 0.0050(15) -0.0028(15) 0.0044(16)
C20 0.0125(16) 0.020(2) 0.0136(16) 0.0028(14) 0.0002(13) -0.0022(14)

loop_
_atom_type_symbol
_atom_type_description
_atom_type_scat_dispersion_real
_atom_type_scat_dispersion_imag
_atom_type_scat_source
C C 0.0033 0.0016 'International Tables Vol C Tables 4.2.6.8 and 6.1.1.4'
H H 0.0000 0.0000 'International Tables Vol C Tables 4.2.6.8 and 6.1.1.4'
N N 0.0061 0.0033 'International Tables Vol C Tables 4.2.6.8 and 6.1.1.4'
O O 0.0106 0.0060 'International Tables Vol C Tables 4.2.6.8 and 6.1.1.4'
Cl Cl 0.1484 0.1585 'International Tables Vol C Tables 4.2.6.8 and 6.1.1.4'
Pt Pt -1.7033 8.3905 'International Tables Vol C Tables 4.2.6.8 and 6.1.1.4'

loop_
_geom_angle_atom_site_label_1
_geom_angle_atom_site_label_2
_geom_angle_atom_site_label_3
_geom_angle
C1 Pt1 N9 80.63(14)
C1 Pt1 N15 80.68(13)
N9 Pt1 N15 161.29(13)
C1 Pt1 Cl1 178.30(10)
N9 Pt1 Cl1 99.49(10)
N15 Pt1 Cl1 99.22(9)
C6 C1 C2 122.2(3)
C6 C1 Pt1 118.6(3)
C2 C1 Pt1 119.1(3)
C3 C2 C1 118.8(3)
C3 C2 C14 129.1(3)
C1 C2 C14 112.0(3)
C7 O2 C8 114.2(3)
C2 C3 C4 119.7(3)
C3 C4 C5 121.2(4)
C3 C4 C7 117.4(3)
C5 C4 C7 121.4(3)
C6 C5 C4 118.7(3)
C5 C6 C1 119.4(3)
C5 C6 C20 128.2(3)
C1 C6 C20 112.4(3)
O1 C7 O2 124.0(4)
O1 C7 C4 124.0(4)
O2 C7 C4 112.0(3)
C10 N9 C14 119.0(3)
C10 N9 Pt1 126.6(3)
C14 N9 Pt1 114.4(2)
N9 C10 C11 122.2(4)
C12 C11 C10 119.3(4)
C11 C12 C13 119.4(4)
C12 C13 C14 120.0(4)
N9 C14 C13 120.3(4)
N9 C14 C2 113.8(3)
C13 C14 C2 125.9(4)
C16 N15 C20 119.8(3)
C16 N15 Pt1 125.8(3)
C20 N15 Pt1 114.4(2)
N15 C16 C17 121.9(4)
C18 C17 C16 119.0(4)
C17 C18 C19 119.6(4)
C20 C19 C18 119.9(4)
N15 C20 C19 119.8(3)
N15 C20 C6 113.8(3)
C19 C20 C6 126.4(4)

loop_
_geom_bond_atom_site_label_1
_geom_bond_atom_site_label_2
_geom_bond_distance
Pt1 C1 1.903(4)
Pt1 N9 2.035(3)
Pt1 N15 2.036(3)
Pt1 Cl1 2.4050(10)
C1 C6 1.396(5)
C1 C2 1.397(5)
O1 C7 1.199(4)
C2 C3 1.385(6)
C2 C14 1.470(5)
O2 C7 1.340(5)
O2 C8 1.454(5)
C3 C4 1.408(5)
C4 C5 1.411(5)
C4 C7 1.484(6)
C5 C6 1.393(5)
C6 C20 1.466(5)
N9 C10 1.345(5)
N9 C14 1.376(5)
C10 C11 1.382(5)
C11 C12 1.376(7)
C12 C13 1.379(6)
C13 C14 1.389(5)
N15 C16 1.351(5)
N15 C20 1.369(5)
C16 C17 1.378(5)
C17 C18 1.374(6)
C18 C19 1.390(5)
C19 C20 1.387(5)
